data_4345823
loop_
_publ_author_name
'Hasegawa, Tatsuya'
'Kobayashi, Atsushi'
'Ohara, Hiroki'
'Yoshida, Masaki'
'Kato, Masako'

_publ_section_title
;
 Emission Tuning of Luminescent Copper(I) Complexes by Vapor-Induced
 Ligand Exchange Reactions.
;
_journal_issue 9
_journal_name_full 'Inorganic chemistry'
_journal_page_first 4928
_journal_page_last 4936
_journal_paper_doi 10.1021/acs.inorgchem.6b03122
_journal_volume 56
_journal_year 2017
_chemical_absolute_configuration 'CHOOSE rm ad rmad syn or unk'
_chemical_formula_moiety 'C35 H39 B Cu F4 N2 O P'
_chemical_formula_sum 'C35 H39 B Cu F4 N2 O P'
_chemical_formula_weight 685.03
_space_group_crystal_system orthorhombic
_space_group_IT_number 19
_space_group_name_Hall 'P 2ac 2ab'
_space_group_name_H-M_alt 'P 21 21 21'
_symmetry_space_group_name_Hall 'P 2ac 2ab'
_symmetry_space_group_name_H-M 'P 21 21 21'
_atom_sites_solution_hydrogens geom
_atom_sites_solution_primary direct
_atom_sites_solution_secondary difmap
_cell_angle_alpha 90.0000
_cell_angle_beta 90.0000
_cell_angle_gamma 90.0000
_cell_formula_units_Z 4
_cell_length_a 10.690(3)
_cell_length_b 16.365(4)
_cell_length_c 18.851(5)
_cell_measurement_reflns_used 8950
_cell_measurement_temperature 150
_cell_measurement_theta_max 27.50
_cell_measurement_theta_min 3.10
_cell_volume 3297.8(15)
_computing_cell_refinement 'CrystalClear-SM Expert 2.0 r16'
_computing_data_collection 'CrystalClear-SM Expert 2.0 r16 (Rigaku, 2013)'
_computing_data_reduction 'CrystalClear-SM Expert 2.0 r16'
_computing_molecular_graphics 'CrystalStructure 4.1'
_computing_publication_material 'CrystalStructure 4.1 (Rigaku, 2014)'
_computing_structure_refinement 'SHELXL2013 (Sheldrick, 2008)'
_computing_structure_solution 'SIR2011 (Burla, et al., 2012)'
_diffrn_ambient_temperature 150
_diffrn_detector_area_resol_mean 7.314
_diffrn_measured_fraction_theta_full 0.996
_diffrn_measured_fraction_theta_max 0.994
_diffrn_measurement_device_type 'Rigaku Mercury70'
_diffrn_measurement_method \w
_diffrn_radiation_type 'Mo K\a'
_diffrn_radiation_wavelength 0.71075
_diffrn_reflns_av_R_equivalents 0.0407
_diffrn_reflns_Laue_measured_fraction_full 0.996
_diffrn_reflns_Laue_measured_fraction_max 0.994
_diffrn_reflns_limit_h_max 13
_diffrn_reflns_limit_h_min -13
_diffrn_reflns_limit_k_max 13
_diffrn_reflns_limit_k_min -21
_diffrn_reflns_limit_l_max 23
_diffrn_reflns_limit_l_min -24
_diffrn_reflns_number 26315
_diffrn_reflns_point_group_measured_fraction_full 0.996
_diffrn_reflns_point_group_measured_fraction_max 0.992
_diffrn_reflns_theta_full 25.242
_diffrn_reflns_theta_max 27.490
_diffrn_reflns_theta_min 3.135
_diffrn_standards_number 0
_exptl_absorpt_coefficient_mu 0.764
_exptl_absorpt_correction_T_max 0.858
_exptl_absorpt_correction_T_min 0.826
_exptl_absorpt_correction_type numerical
_exptl_absorpt_process_details 'NUMABS (Rigaku, 1999)'
_exptl_crystal_colour colorless
_exptl_crystal_density_diffrn 1.380
_exptl_crystal_density_method 'not measured'
_exptl_crystal_description block
_exptl_crystal_F_000 1424.00
_exptl_crystal_size_max 0.500
_exptl_crystal_size_mid 0.400
_exptl_crystal_size_min 0.200
_refine_diff_density_max 0.74
_refine_diff_density_min -0.55
_refine_ls_abs_structure_details
;
 Flack x determined using 1965 quotients [(I+)-(I-)]/[(I+)+(I-)]
 (Parsons and Flack (2004), Acta Cryst. A60, s61).
;
_refine_ls_abs_structure_Flack 0.026(5)
_refine_ls_extinction_method none
_refine_ls_goodness_of_fit_ref 1.040
_refine_ls_hydrogen_treatment noref
_refine_ls_number_parameters 406
_refine_ls_number_reflns 15587
_refine_ls_number_restraints 0
_refine_ls_R_factor_all 0.0815
_refine_ls_R_factor_gt 0.0618
_refine_ls_shift/su_max 0.000
_refine_ls_structure_factor_coef Fsqd
_refine_ls_weighting_details 'w = 1/[\s^2^(Fo^2^)+(0.1109P)^2^+0.0000P] where P=(Fo^2^+2Fc^2^)/3'
_refine_ls_weighting_scheme calc
_refine_ls_wR_factor_gt 0.1631
_refine_ls_wR_factor_ref 0.1806
_reflns_number_gt 5576
_reflns_number_total 7505
_reflns_threshold_expression F^2^>2.0\s(F^2^)
_cod_data_source_file ic6b03122_si_002.cif
_cod_data_source_block Complex1_THF_form
_cod_database_code 4345823

loop_
_symmetry_equiv_pos_site_id
_space_group_symop_operation_xyz
1 +X,+Y,+Z
2 1/2+X,1/2-Y,-Z
3 -X,1/2+Y,1/2-Z
4 1/2-X,-Y,1/2+Z

loop_
_atom_site_label
_atom_site_type_symbol
_atom_site_fract_x
_atom_site_fract_y
_atom_site_fract_z
_atom_site_U_iso_or_equiv
_atom_site_adp_type
_atom_site_occupancy
_atom_site_site_symmetry_multiplicity
_atom_site_calc_flag
Cu1 Cu 0.19670(7) 0.47730(4) 0.80615(4) 0.0345(2) Uani 1 4 d
P1 P 0.20582(16) 0.49014(8) 0.92174(8) 0.0308(3) Uani 1 4 d
F1 F 0.3649(12) 0.8912(8) 0.7311(7) 0.222(7) Uani 1 4 d
F2 F 0.2294(12) 0.8746(6) 0.8131(5) 0.183(5) Uani 1 4 d
F3 F 0.1994(9) 0.8229(7) 0.7158(7) 0.188(5) Uani 1 4 d
F4 F 0.3374(10) 0.7644(5) 0.7853(9) 0.215(6) Uani 1 4 d
O1 O 0.3648(4) 0.5278(3) 0.7514(2) 0.0384(10) Uani 1 4 d
N1 N 0.0738(5) 0.5483(3) 0.7483(3) 0.0352(12) Uani 1 4 d
N2 N 0.2077(5) 0.3692(3) 0.7521(3) 0.0364(12) Uani 1 4 d
C1 C -0.0412(6) 0.5235(4) 0.7330(4) 0.0369(13) Uani 1 4 d
C2 C -0.1249(6) 0.5667(4) 0.6917(4) 0.0379(14) Uani 1 4 d
C3 C -0.0922(6) 0.6396(4) 0.6631(3) 0.0330(13) Uani 1 4 d
C4 C 0.0306(6) 0.6667(4) 0.6786(4) 0.0407(16) Uani 1 4 d
C5 C 0.1075(6) 0.6201(4) 0.7200(4) 0.0386(16) Uani 1 4 d
C6 C -0.1788(7) 0.6886(4) 0.6178(4) 0.0446(17) Uani 1 4 d
C7 C 0.1080(7) 0.3292(4) 0.7265(4) 0.0429(17) Uani 1 4 d
C8 C 0.1162(7) 0.2613(4) 0.6848(4) 0.0478(17) Uani 1 4 d
C9 C 0.2309(8) 0.2305(4) 0.6651(4) 0.0472(18) Uani 1 4 d
C10 C 0.3354(7) 0.2695(4) 0.6913(4) 0.0457(16) Uani 1 4 d
C11 C 0.3196(7) 0.3368(4) 0.7345(4) 0.0411(16) Uani 1 4 d
C12 C 0.2427(11) 0.1549(5) 0.6198(5) 0.071(3) Uani 1 4 d
C13 C 0.1325(6) 0.4048(3) 0.9713(4) 0.0323(13) Uani 1 4 d
C14 C 0.0106(7) 0.3831(4) 0.9550(5) 0.0470(18) Uani 1 4 d
C15 C -0.0432(8) 0.3161(5) 0.9910(6) 0.065(3) Uani 1 4 d
C16 C 0.0209(10) 0.2753(4) 1.0405(6) 0.064(3) Uani 1 4 d
C17 C 0.1438(9) 0.2955(4) 1.0582(4) 0.053(2) Uani 1 4 d
C18 C 0.1984(7) 0.3623(3) 1.0221(3) 0.0375(14) Uani 1 4 d
C19 C -0.0660(10) 0.4249(8) 0.9038(7) 0.093(4) Uani 1 4 d
C20 C 0.3627(6) 0.4960(3) 0.9594(4) 0.0340(14) Uani 1 4 d
C21 C 0.3916(7) 0.5413(4) 1.0202(4) 0.0462(17) Uani 1 4 d
C22 C 0.5134(9) 0.5456(5) 1.0457(5) 0.057(2) Uani 1 4 d
C23 C 0.6057(8) 0.5026(5) 1.0123(6) 0.066(3) Uani 1 4 d
C24 C 0.5800(7) 0.4571(5) 0.9513(5) 0.057(2) Uani 1 4 d
C25 C 0.4581(7) 0.4536(4) 0.9264(4) 0.0439(16) Uani 1 4 d
C26 C 0.1323(7) 0.5820(4) 0.9568(4) 0.0376(15) Uani 1 4 d
C27 C 0.1686(7) 0.6569(4) 0.9266(5) 0.053(2) Uani 1 4 d
C28 C 0.1203(10) 0.7283(5) 0.9501(6) 0.068(3) Uani 1 4 d
C29 C 0.0322(11) 0.7283(4) 1.0034(5) 0.070(3) Uani 1 4 d
C30 C -0.0071(11) 0.6538(5) 1.0365(5) 0.072(3) Uani 1 4 d
C31 C 0.0457(8) 0.5810(4) 1.0112(4) 0.0465(18) Uani 1 4 d
C32 C 0.4636(8) 0.5778(5) 0.7796(4) 0.0498(19) Uani 1 4 d
C33 C 0.5322(8) 0.6132(5) 0.7178(5) 0.058(2) Uani 1 4 d
C34 C 0.5156(7) 0.5516(4) 0.6612(4) 0.0447(17) Uani 1 4 d
C35 C 0.3811(6) 0.5228(5) 0.6750(4) 0.0441(16) Uani 1 4 d
B1 B 0.2911(10) 0.8378(6) 0.7575(7) 0.067(3) Uani 1 4 d
H1 H 0.18936 0.63976 0.72941 0.0468 Uiso 1 4 calc
H2 H 0.0596 0.71745 0.66026 0.0494 Uiso 1 4 calc
H4 H -0.20591 0.545 0.68285 0.0459 Uiso 1 4 calc
H5 H -0.06796 0.47248 0.75177 0.0449 Uiso 1 4 calc
H6A H -0.1371 0.73906 0.60289 0.0545 Uiso 1 4 calc
H6B H -0.20253 0.65675 0.57595 0.0545 Uiso 1 4 calc
H6C H -0.2542 0.70235 0.6451 0.0545 Uiso 1 4 calc
H7 H 0.02728 0.34942 0.73798 0.0519 Uiso 1 4 calc
H8 H 0.04188 0.23505 0.66912 0.0582 Uiso 1 4 calc
H10 H 0.41718 0.25026 0.68005 0.0551 Uiso 1 4 calc
H11 H 0.39238 0.3621 0.75308 0.0498 Uiso 1 4 calc
H12A H 0.15951 0.13579 0.60628 0.0852 Uiso 1 4 calc
H12B H 0.29168 0.16746 0.5774 0.0852 Uiso 1 4 calc
H12C H 0.2855 0.11194 0.6472 0.0852 Uiso 1 4 calc
H13A H 0.32037 0.55874 0.65057 0.0533 Uiso 1 4 calc
H13B H 0.36918 0.46612 0.65829 0.0533 Uiso 1 4 calc
H14A H 0.57603 0.50616 0.66627 0.0537 Uiso 1 4 calc
H14B H 0.52406 0.57599 0.61339 0.0537 Uiso 1 4 calc
H15A H 0.49543 0.6665 0.7033 0.0688 Uiso 1 4 calc
H15B H 0.62187 0.6214 0.72861 0.0688 Uiso 1 4 calc
H16A H 0.52116 0.5443 0.80877 0.0602 Uiso 1 4 calc
H16B H 0.42867 0.62174 0.80955 0.0602 Uiso 1 4 calc
H19 H -0.12588 0.29967 0.98034 0.0786 Uiso 1 4 calc
H20 H -0.01847 0.23129 1.06424 0.0771 Uiso 1 4 calc
H21 H 0.18876 0.2655 1.09308 0.0636 Uiso 1 4 calc
H22 H 0.2817 0.37826 1.03299 0.0457 Uiso 1 4 calc
H23A H -0.14832 0.39863 0.90117 0.1101 Uiso 1 4 calc
H23B H -0.07602 0.48213 0.91764 0.1101 Uiso 1 4 calc
H23C H -0.02579 0.4222 0.85691 0.1101 Uiso 1 4 calc
H25 H 0.43994 0.42126 0.88578 0.0535 Uiso 1 4 calc
H26 H 0.64487 0.42902 0.9273 0.0691 Uiso 1 4 calc
H27 H 0.68866 0.50354 1.03037 0.0795 Uiso 1 4 calc
H28 H 0.53246 0.57819 1.08617 0.0688 Uiso 1 4 calc
H29 H 0.3271 0.56991 1.04421 0.0562 Uiso 1 4 calc
H31 H 0.22838 0.65758 0.88927 0.0647 Uiso 1 4 calc
H32 H 0.14753 0.77867 0.92963 0.0818 Uiso 1 4 calc
H33 H -0.0032 0.77855 1.01832 0.0844 Uiso 1 4 calc
H34 H -0.06665 0.65361 1.07396 0.0871 Uiso 1 4 calc
H35 H 0.02168 0.53048 1.03189 0.0561 Uiso 1 4 calc

loop_
_atom_site_aniso_label
_atom_site_aniso_U_11
_atom_site_aniso_U_22
_atom_site_aniso_U_33
_atom_site_aniso_U_12
_atom_site_aniso_U_13
_atom_site_aniso_U_23
Cu1 0.0285(4) 0.0457(4) 0.0292(4) -0.0024(3) -0.0033(3) 0.0021(3)
P1 0.0311(8) 0.0338(7) 0.0276(8) -0.0040(6) -0.0025(7) 0.0024(5)
F1 0.177(11) 0.253(13) 0.238(14) -0.145(11) 0.016(10) 0.011(11)
F2 0.262(13) 0.149(7) 0.139(8) 0.117(8) 0.047(9) 0.039(6)
F3 0.119(8) 0.185(9) 0.260(14) -0.062(7) -0.053(8) -0.068(9)
F4 0.122(8) 0.094(5) 0.43(2) 0.036(5) -0.001(10) -0.032(8)
O1 0.034(2) 0.049(2) 0.032(2) -0.013(2) 0.0034(18) 0.003(2)
N1 0.031(3) 0.042(3) 0.033(3) -0.001(2) -0.004(2) 0.002(2)
N2 0.031(3) 0.043(3) 0.036(3) -0.008(2) -0.005(3) 0.002(2)
C1 0.025(3) 0.041(3) 0.045(4) -0.000(3) -0.008(3) 0.009(3)
C2 0.029(3) 0.045(3) 0.039(4) 0.001(2) -0.008(3) 0.003(3)
C3 0.034(3) 0.038(3) 0.028(3) 0.005(2) -0.000(3) 0.001(2)
C4 0.034(3) 0.038(3) 0.051(5) -0.001(3) 0.006(3) 0.005(3)
C5 0.030(3) 0.032(3) 0.054(5) -0.002(2) -0.004(3) 0.003(3)
C6 0.046(4) 0.048(4) 0.040(4) 0.005(3) -0.001(3) 0.010(3)
C7 0.029(3) 0.050(4) 0.050(5) -0.006(3) -0.006(3) 0.003(3)
C8 0.045(4) 0.054(4) 0.044(4) -0.015(3) -0.007(4) -0.004(3)
C9 0.068(5) 0.039(3) 0.035(4) -0.009(3) -0.002(3) 0.004(3)
C10 0.048(4) 0.043(3) 0.046(4) -0.001(3) -0.000(4) -0.004(3)
C11 0.034(4) 0.038(3) 0.051(4) -0.001(3) -0.002(3) -0.002(3)
C12 0.116(8) 0.050(4) 0.046(5) -0.013(5) -0.006(5) -0.008(3)
C13 0.032(3) 0.029(3) 0.035(3) 0.002(2) 0.004(3) -0.009(2)
C14 0.036(4) 0.044(4) 0.060(5) -0.003(3) -0.001(4) -0.017(3)
C15 0.038(4) 0.057(5) 0.100(8) -0.018(4) 0.031(5) -0.041(5)
C16 0.076(6) 0.027(3) 0.088(7) -0.011(4) 0.046(6) -0.006(4)
C17 0.073(5) 0.029(3) 0.056(5) -0.000(3) 0.030(4) 0.006(3)
C18 0.047(4) 0.027(3) 0.038(4) -0.002(3) 0.011(3) -0.002(2)
C19 0.052(6) 0.129(9) 0.097(9) -0.021(6) -0.011(6) -0.007(7)
C20 0.040(3) 0.029(3) 0.033(3) -0.006(2) -0.004(3) 0.010(2)
C21 0.055(4) 0.035(3) 0.049(4) -0.009(3) -0.014(3) 0.004(3)
C22 0.065(5) 0.048(4) 0.057(5) -0.020(4) -0.032(4) 0.016(3)
C23 0.041(4) 0.063(5) 0.093(7) -0.013(4) -0.033(5) 0.037(5)
C24 0.038(4) 0.062(4) 0.071(6) -0.001(3) -0.006(4) 0.025(4)
C25 0.038(4) 0.044(4) 0.050(4) 0.000(3) -0.006(3) 0.009(3)
C26 0.046(4) 0.029(3) 0.037(4) -0.001(3) -0.016(3) 0.002(2)
C27 0.051(5) 0.046(4) 0.063(5) -0.006(3) -0.019(4) 0.012(3)
C28 0.094(7) 0.037(4) 0.074(7) 0.007(4) -0.044(6) -0.001(4)
C29 0.108(8) 0.032(4) 0.068(6) 0.032(4) -0.048(6) -0.018(4)
C30 0.101(8) 0.066(5) 0.049(5) 0.034(5) -0.020(5) -0.020(4)
C31 0.059(5) 0.045(4) 0.035(4) 0.017(3) -0.012(3) -0.001(3)
C32 0.047(4) 0.066(4) 0.036(4) -0.024(4) -0.002(3) -0.002(3)
C33 0.052(5) 0.075(5) 0.047(5) -0.027(4) 0.006(4) -0.009(4)
C34 0.046(4) 0.037(3) 0.051(4) 0.001(3) 0.011(3) 0.003(3)
C35 0.041(4) 0.060(4) 0.032(4) -0.012(3) 0.001(3) 0.000(3)
B1 0.033(5) 0.056(5) 0.111(9) 0.004(4) -0.001(6) -0.028(5)

loop_
_atom_type_symbol
_atom_type_description
_atom_type_scat_dispersion_real
_atom_type_scat_dispersion_imag
_atom_type_scat_source
C C 0.0033 0.0016
;
International Tables for Crystallography
(Vol. C, Tables 4.2.6.8 and 6.1.1.4)
;
H H 0.0000 0.0000
;
International Tables for Crystallography
(Vol. C, Table 6.1.1.4)
;
B B 0.0013 0.0007
;
International Tables for Crystallography
(Vol. C, Tables 4.2.6.8 and 6.1.1.4)
;
Cu Cu 0.3201 1.2651
;
International Tables for Crystallography
(Vol. C, Tables 4.2.6.8 and 6.1.1.4)
;
F F 0.0171 0.0103
;
International Tables for Crystallography
(Vol. C, Tables 4.2.6.8 and 6.1.1.4)
;
N N 0.0061 0.0033
;
International Tables for Crystallography
(Vol. C, Tables 4.2.6.8 and 6.1.1.4)
;
O O 0.0106 0.0060
;
International Tables for Crystallography
(Vol. C, Tables 4.2.6.8 and 6.1.1.4)
;
P P 0.1023 0.0942
;
International Tables for Crystallography
(Vol. C, Tables 4.2.6.8 and 6.1.1.4)
;

loop_
_geom_angle_atom_site_label_1
_geom_angle_atom_site_label_2
_geom_angle_atom_site_label_3
_geom_angle
_geom_angle_publ_flag
P1 Cu1 O1 112.84(12) yes
P1 Cu1 N1 119.98(16) yes
P1 Cu1 N2 125.14(15) yes
O1 Cu1 N1 93.42(19) yes
O1 Cu1 N2 92.6(2) yes
N1 Cu1 N2 105.1(2) yes
Cu1 P1 C13 114.2(2) yes
Cu1 P1 C20 115.7(2) yes
Cu1 P1 C26 114.9(2) yes
C13 P1 C20 103.4(3) yes
C13 P1 C26 104.9(3) yes
C20 P1 C26 102.3(3) yes
Cu1 O1 C32 129.2(4) yes
Cu1 O1 C35 122.3(4) yes
C32 O1 C35 108.0(5) yes
Cu1 N1 C1 122.2(4) yes
Cu1 N1 C5 122.2(4) yes
C1 N1 C5 115.5(6) yes
Cu1 N2 C7 123.8(5) yes
Cu1 N2 C11 120.9(4) yes
C7 N2 C11 115.1(6) yes
N1 C1 C2 124.6(6) yes
C1 C2 C3 120.5(6) yes
C2 C3 C4 115.7(6) yes
C2 C3 C6 122.7(6) yes
C4 C3 C6 121.6(6) yes
C3 C4 C5 120.1(6) yes
N1 C5 C4 123.7(6) yes
N2 C7 C8 123.7(7) yes
C7 C8 C9 120.7(7) yes
C8 C9 C10 117.1(6) yes
C8 C9 C12 121.8(8) yes
C10 C9 C12 121.0(8) yes
C9 C10 C11 118.8(7) yes
N2 C11 C10 124.6(6) yes
P1 C13 C14 118.6(5) yes
P1 C13 C18 121.0(5) yes
C14 C13 C18 120.4(6) yes
C13 C14 C15 118.4(7) yes
C13 C14 C19 124.2(7) yes
C15 C14 C19 117.4(8) yes
C14 C15 C16 121.0(8) yes
C15 C16 C17 122.1(8) yes
C16 C17 C18 117.2(7) yes
C13 C18 C17 121.0(7) yes
P1 C20 C21 123.3(5) yes
P1 C20 C25 118.5(5) yes
C21 C20 C25 118.2(6) yes
C20 C21 C22 121.1(7) yes
C21 C22 C23 119.5(8) yes
C22 C23 C24 120.8(8) yes
C23 C24 C25 119.1(7) yes
C20 C25 C24 121.4(7) yes
P1 C26 C27 117.0(5) yes
P1 C26 C31 123.3(5) yes
C27 C26 C31 119.6(6) yes
C26 C27 C28 121.1(8) yes
C27 C28 C29 120.0(8) yes
C28 C29 C30 121.2(8) yes
C29 C30 C31 117.2(9) yes
C26 C31 C30 120.8(7) yes
O1 C32 C33 107.1(6) yes
C32 C33 C34 103.8(7) yes
C33 C34 C35 101.5(6) yes
O1 C35 C34 105.3(5) yes
F1 B1 F2 107.0(10) yes
F1 B1 F3 111.4(12) yes
F1 B1 F4 120.9(10) yes
F2 B1 F3 100.5(10) yes
F2 B1 F4 105.0(11) yes
F3 B1 F4 109.7(10) yes
N1 C1 H5 117.8(6) no
C2 C1 H5 117.7(6) no
C1 C2 H4 119.9(6) no
C3 C2 H4 119.6(7) no
C3 C4 H2 120.1(6) no
C5 C4 H2 119.9(7) no
N1 C5 H1 118.1(6) no
C4 C5 H1 118.2(6) no
C3 C6 H6A 109.5(6) no
C3 C6 H6B 109.6(6) no
C3 C6 H6C 109.3(6) no
H6A C6 H6B 109.7(7) no
H6A C6 H6C 109.4(6) no
H6B C6 H6C 109.3(7) no
N2 C7 H7 118.1(7) no
C8 C7 H7 118.2(7) no
C7 C8 H8 119.6(7) no
C9 C8 H8 119.6(7) no
C9 C10 H10 120.7(7) no
C11 C10 H10 120.5(7) no
N2 C11 H11 117.6(6) no
C10 C11 H11 117.8(7) no
C9 C12 H12A 109.5(9) no
C9 C12 H12B 109.6(7) no
C9 C12 H12C 109.1(8) no
H12A C12 H12B 109.9(9) no
H12A C12 H12C 109.4(8) no
H12B C12 H12C 109.3(10) no
C14 C15 H19 120.0(9) no
C16 C15 H19 119.0(9) no
C15 C16 H20 118.9(10) no
C17 C16 H20 119.0(9) no
C16 C17 H21 121.3(8) no
C18 C17 H21 121.6(8) no
C13 C18 H22 119.4(6) no
C17 C18 H22 119.6(7) no
C14 C19 H23A 109.6(11) no
C14 C19 H23B 109.8(11) no
C14 C19 H23C 109.4(10) no
H23A C19 H23B 109.6(11) no
H23A C19 H23C 109.1(12) no
H23B C19 H23C 109.3(12) no
C20 C21 H29 119.5(7) no
C22 C21 H29 119.4(7) no
C21 C22 H28 120.3(8) no
C23 C22 H28 120.2(9) no
C22 C23 H27 120.0(10) no
C24 C23 H27 119.2(9) no
C23 C24 H26 120.5(8) no
C25 C24 H26 120.4(8) no
C20 C25 H25 119.4(7) no
C24 C25 H25 119.2(7) no
C26 C27 H31 119.6(7) no
C28 C27 H31 119.3(8) no
C27 C28 H32 119.8(10) no
C29 C28 H32 120.2(8) no
C28 C29 H33 119.3(8) no
C30 C29 H33 119.4(10) no
C29 C30 H34 121.6(9) no
C31 C30 H34 121.2(9) no
C26 C31 H35 119.7(7) no
C30 C31 H35 119.5(8) no
O1 C32 H16A 110.3(7) no
O1 C32 H16B 110.3(7) no
C33 C32 H16A 110.1(7) no
C33 C32 H16B 110.4(7) no
H16A C32 H16B 108.7(7) no
C32 C33 H15A 111.1(8) no
C32 C33 H15B 111.5(7) no
C34 C33 H15A 110.7(7) no
C34 C33 H15B 111.0(8) no
H15A C33 H15B 108.8(8) no
C33 C34 H14A 111.4(7) no
C33 C34 H14B 111.7(6) no
C35 C34 H14A 111.4(6) no
C35 C34 H14B 111.3(7) no
H14A C34 H14B 109.3(7) no
O1 C35 H13A 110.5(6) no
O1 C35 H13B 110.7(6) no
C34 C35 H13A 110.7(6) no
C34 C35 H13B 110.8(6) no
H13A C35 H13B 108.9(6) no

loop_
_geom_bond_atom_site_label_1
_geom_bond_atom_site_label_2
_geom_bond_distance
_geom_bond_publ_flag
Cu1 P1 2.1913(18) yes
Cu1 O1 2.231(5) yes
Cu1 N1 2.066(5) yes
Cu1 N2 2.045(5) yes
P1 C13 1.854(6) yes
P1 C20 1.824(7) yes
P1 C26 1.820(6) yes
F1 B1 1.278(17) yes
F2 B1 1.379(16) yes
F3 B1 1.280(16) yes
F4 B1 1.401(14) yes
O1 C32 1.437(9) yes
O1 C35 1.453(8) yes
N1 C1 1.326(8) yes
N1 C5 1.340(8) yes
N2 C7 1.340(9) yes
N2 C11 1.350(9) yes
C1 C2 1.380(9) yes
C2 C3 1.355(9) yes
C3 C4 1.416(9) yes
C3 C6 1.494(10) yes
C4 C5 1.366(10) yes
C7 C8 1.364(11) yes
C8 C9 1.377(11) yes
C9 C10 1.378(11) yes
C9 C12 1.509(11) yes
C10 C11 1.379(10) yes
C13 C14 1.385(10) yes
C13 C18 1.376(9) yes
C14 C15 1.411(12) yes
C14 C19 1.439(15) yes
C15 C16 1.336(14) yes
C16 C17 1.396(13) yes
C17 C18 1.414(9) yes
C20 C21 1.399(10) yes
C20 C25 1.381(10) yes
C21 C22 1.390(12) yes
C22 C23 1.365(12) yes
C23 C24 1.397(13) yes
C24 C25 1.385(11) yes
C26 C27 1.407(10) yes
C26 C31 1.382(11) yes
C27 C28 1.352(11) yes
C28 C29 1.377(15) yes
C29 C30 1.433(12) yes
C30 C31 1.401(12) yes
C32 C33 1.494(12) yes
C33 C34 1.478(11) yes
C34 C35 1.535(10) yes
C1 H5 0.952(7) no
C2 H4 0.951(6) no
C4 H2 0.951(6) no
C5 H1 0.949(7) no
C6 H6A 0.979(7) no
C6 H6B 0.979(7) no
C6 H6C 0.983(7) no
C7 H7 0.949(7) no
C8 H8 0.950(8) no
C10 H10 0.953(7) no
C11 H11 0.949(7) no
C12 H12A 0.977(11) no
C12 H12B 0.978(9) no
C12 H12C 0.984(9) no
C15 H19 0.946(8) no
C16 H20 0.947(8) no
C17 H21 0.951(8) no
C18 H22 0.951(7) no
C19 H23A 0.981(11) no
C19 H23B 0.978(13) no
C19 H23C 0.983(13) no
C21 H29 0.949(8) no
C22 H28 0.954(8) no
C23 H27 0.950(9) no
C24 H26 0.947(8) no
C25 H25 0.951(7) no
C27 H31 0.950(8) no
C28 H32 0.955(8) no
C29 H33 0.948(8) no
C30 H34 0.951(10) no
C31 H35 0.950(7) no
C32 H16A 0.990(8) no
C32 H16B 0.988(8) no
C33 H15A 0.995(9) no
C33 H15B 0.989(9) no
C34 H14A 0.989(7) no
C34 H14B 0.991(8) no
C35 H13A 0.990(7) no
C35 H13B 0.989(7) no

loop_
_geom_contact_atom_site_label_1
_geom_contact_atom_site_label_2
_geom_contact_distance
_geom_contact_publ_flag
_geom_contact_site_symmetry_2
Cu1 C19 3.465(12) no .
P1 C19 3.114(11) no .
O1 C5 3.194(8) no .
O1 C11 3.180(8) no .
N1 C3 2.821(8) no .
N1 C35 3.588(9) no .
N2 C9 2.811(8) no .
N2 C35 3.446(9) no .
C1 C4 2.670(9) no .
C1 C7 3.560(10) no .
C2 C5 2.687(9) no .
C5 C35 3.437(10) no .
C7 C10 2.703(10) no .
C8 C11 2.670(10) no .
C11 C35 3.311(10) no .
C13 C16 2.760(10) no .
C13 C31 3.122(9) no .
C14 C17 2.805(11) no .
C14 C26 3.505(9) no .
C14 C31 3.429(10) no .
C15 C18 2.754(11) no .
C18 C20 3.044(9) no .
C18 C21 3.585(9) no .
C19 C26 3.478(14) no .
C19 C31 3.472(15) no .
C20 C23 2.784(11) no .
C20 C27 3.411(10) no .
C21 C24 2.764(11) no .
C21 C26 3.091(11) no .
C21 C27 3.518(11) no .
C22 C25 2.769(11) no .
C25 C32 3.435(11) no .
C26 C29 2.766(10) no .
C27 C30 2.797(13) no .
C28 C31 2.788(11) no .
F1 C11 3.549(14) no 3_656
F1 C32 3.567(16) no 3_656
F1 C34 3.555(15) no 3_656
F2 C1 3.277(13) no 3_556
F2 C2 3.337(12) no 3_556
F3 C4 3.206(12) no .
F3 C5 3.461(12) no .
F3 C7 3.463(13) no 3_556
F3 C19 3.147(17) no 3_556
F4 C10 3.526(13) no 3_656
F4 C32 3.341(12) no .
F4 C33 3.475(14) no .
C1 F2 3.277(13) no 3_546
C2 F2 3.337(12) no 3_546
C2 C22 3.517(11) no 4_564
C2 C23 3.572(13) no 4_564
C3 C8 3.500(10) no 3_556
C4 F3 3.206(12) no .
C4 C7 3.530(10) no 3_556
C4 C8 3.389(11) no 3_556
C5 F3 3.461(12) no .
C7 F3 3.463(13) no 3_546
C7 C4 3.530(10) no 3_546
C8 C3 3.500(10) no 3_546
C8 C4 3.389(11) no 3_546
C10 F4 3.526(13) no 3_646
C10 C33 3.388(11) no 3_646
C11 F1 3.549(14) no 3_646
C17 C34 3.598(10) no 4_565
C18 C35 3.545(9) no 4_565
C19 F3 3.147(17) no 3_546
C22 C2 3.517(11) no 4_565
C23 C2 3.572(13) no 4_565
C32 F1 3.567(16) no 3_646
C32 F4 3.341(12) no .
C33 F4 3.475(14) no .
C33 C10 3.388(11) no 3_656
C34 F1 3.555(15) no 3_646
C34 C17 3.598(10) no 4_564
C35 C18 3.545(9) no 4_564
Cu1 H1 3.0278(9) no .
Cu1 H5 3.0102(11) no .
Cu1 H7 3.0514(9) no .
Cu1 H11 2.9884(9) no .
Cu1 H13A 3.4822(10) no .
Cu1 H13B 3.3470(10) no .
Cu1 H16B 3.4265(10) no .
Cu1 H23B 3.5948(11) no .
Cu1 H23C 2.7176(9) no .
Cu1 H25 3.1394(10) no .
Cu1 H31 3.3577(9) no .
P1 H22 2.8997(15) no .
P1 H23B 3.0167(19) no .
P1 H23C 2.9766(17) no .
P1 H25 2.8273(18) no .
P1 H29 2.9521(16) no .
P1 H31 2.8180(15) no .
P1 H35 2.9364(17) no .
O1 H1 2.654(5) no .
O1 H11 2.728(5) no .
O1 H14A 2.793(4) no .
O1 H14B 3.208(4) no .
O1 H15A 2.815(5) no .
O1 H15B 3.175(5) no .
O1 H25 3.178(5) no .
N1 H2 3.231(5) no .
N1 H4 3.235(5) no .
N1 H7 3.298(5) no .
N1 H13A 3.220(5) no .
N1 H23C 3.096(5) no .
N2 H5 3.397(6) no .
N2 H8 3.226(5) no .
N2 H10 3.264(5) no .
N2 H13B 2.937(5) no .
N2 H23C 3.299(6) no .
C1 H1 3.114(6) no .
C1 H7 2.944(7) no .
C1 H23B 3.566(7) no .
C1 H23C 2.870(7) no .
C2 H2 3.214(6) no .
C2 H6A 3.283(7) no .
C2 H6B 2.760(7) no .
C2 H6C 2.759(6) no .
C3 H1 3.259(7) no .
C3 H5 3.216(6) no .
C4 H4 3.219(7) no .
C4 H6A 2.579(7) no .
C4 H6B 3.159(7) no .
C4 H6C 3.163(7) no .
C5 H5 3.117(6) no .
C5 H13A 2.811(7) no .
C5 H31 3.497(7) no .
C6 H2 2.713(7) no .
C6 H4 2.668(7) no .
C7 H5 3.043(7) no .
C7 H11 3.127(7) no .
C7 H23C 3.225(8) no .
C8 H10 3.224(8) no .
C8 H12A 2.574(8) no .
C8 H12B 3.159(8) no .
C8 H12C 3.123(7) no .
C9 H7 3.227(8) no .
C9 H11 3.220(7) no .
C10 H8 3.216(7) no .
C10 H12A 3.301(7) no .
C10 H12B 2.760(8) no .
C10 H12C 2.761(7) no .
C10 H13B 3.297(7) no .
C11 H7 3.132(7) no .
C11 H13B 2.612(7) no .
C11 H25 3.421(7) no .
C12 H8 2.682(10) no .
C12 H10 2.684(10) no .
C13 H19 3.259(6) no .
C13 H21 3.290(6) no .
C13 H23A 3.282(6) no .
C13 H23B 2.756(6) no .
C13 H23C 2.756(6) no .
C13 H35 2.634(6) no .
C14 H20 3.242(8) no .
C14 H22 3.251(8) no .
C14 H35 2.816(7) no .
C15 H21 3.246(9) no .
C15 H23A 2.440(10) no .
C15 H23B 3.068(9) no .
C15 H23C 3.072(10) no .
C16 H22 3.261(9) no .
C17 H19 3.236(9) no .
C18 H20 3.256(7) no .
C18 H35 3.343(6) no .
C19 H5 2.969(13) no .
C19 H7 3.505(13) no .
C19 H19 2.587(13) no .
C19 H35 3.114(13) no .
C20 H16A 3.400(7) no .
C20 H16B 3.566(6) no .
C20 H22 2.526(6) no .
C20 H26 3.265(7) no .
C20 H28 3.288(6) no .
C20 H31 3.288(6) no .
C21 H22 2.926(7) no .
C21 H25 3.247(7) no .
C21 H27 3.241(8) no .
C21 H31 3.571(7) no .
C22 H26 3.254(8) no .
C23 H25 3.256(10) no .
C23 H29 3.232(8) no .
C24 H16A 3.107(9) no .
C24 H28 3.263(9) no .
C25 H16A 2.753(7) no .
C25 H16B 3.540(7) no .
C25 H22 3.018(7) no .
C25 H27 3.253(7) no .
C25 H29 3.243(7) no .
C26 H23B 2.859(7) no .
C26 H29 2.663(7) no .
C26 H32 3.263(6) no .
C26 H34 3.283(7) no .
C27 H16B 3.596(8) no .
C27 H29 3.133(8) no .
C27 H33 3.213(8) no .
C27 H35 3.270(8) no .
C28 H34 3.308(10) no .
C29 H31 3.219(11) no .
C29 H35 3.284(7) no .
C30 H32 3.311(10) no .
C31 H23B 2.725(7) no .
C31 H29 3.078(8) no .
C31 H31 3.266(8) no .
C31 H33 3.277(7) no .
C32 H1 3.243(8) no .
C32 H13A 2.891(8) no .
C32 H13B 3.096(8) no .
C32 H14A 2.717(8) no .
C32 H14B 3.199(7) no .
C32 H25 3.261(8) no .
C32 H31 3.508(8) no .
C33 H13A 2.744(9) no .
C33 H13B 3.177(9) no .
C34 H16A 2.784(8) no .
C34 H16B 3.162(8) no .
C35 H1 2.986(7) no .
C35 H11 3.016(7) no .
C35 H15A 2.703(7) no .
C35 H15B 3.201(7) no .
C35 H16A 2.953(7) no .
C35 H16B 3.051(7) no .
H1 H2 2.2891(4) no .
H1 H13A 2.4348(4) no .
H1 H15A 3.3375(9) no .
H1 H16B 2.9856(6) no .
H1 H31 3.0562(8) no .
H2 H6A 2.3908(5) no .
H2 H6B 3.3712(7) no .
H2 H6C 3.3757(9) no .
H4 H5 2.2959(4) no .
H4 H6A 3.5915(7) no .
H4 H6B 2.7215(5) no .
H4 H6C 2.7210(6) no .
H5 H7 2.2715(5) no .
H5 H23A 3.1828(7) no .
H5 H23B 3.1320(8) no .
H5 H23C 2.1928(5) no .
H7 H8 2.2831(4) no .
H7 H23C 2.6013(5) no .
H8 H12A 2.3713(4) no .
H8 H12B 3.3681(6) no .
H8 H12C 3.3184(6) no .
H10 H11 2.3055(4) no .
H10 H12B 2.7167(4) no .
H10 H12C 2.7366(5) no .
H10 H13B 3.5931(8) no .
H11 H13B 2.4804(4) no .
H11 H14A 3.4771(5) no .
H11 H16A 3.4479(7) no .
H11 H25 2.7301(6) no .
H13A H14A 2.8805(7) no .
H13A H14B 2.3048(6) no .
H13A H15A 2.7568(5) no .
H13A H16B 3.3741(7) no .
H13B H14A 2.3112(6) no .
H13B H14B 2.5866(4) no .
H13B H16A 3.5105(7) no .
H14A H15A 2.8487(6) no .
H14A H15B 2.2755(4) no .
H14A H16A 2.8195(7) no .
H14B H15A 2.2716(4) no .
H14B H15B 2.5225(5) no .
H15A H16A 2.8333(5) no .
H15A H16B 2.2489(5) no .
H15B H16A 2.2438(4) no .
H15B H16B 2.5678(5) no .
H16A H25 2.6298(4) no .
H16A H26 3.2095(5) no .
H16B H25 3.5838(8) no .
H16B H31 2.6808(5) no .
H19 H20 2.2521(4) no .
H19 H23A 2.2153(4) no .
H19 H23B 3.2553(7) no .
H19 H23C 3.2526(5) no .
H20 H21 2.3487(6) no .
H21 H22 2.3823(4) no .
H22 H25 3.3253(7) no .
H22 H29 3.1807(8) no .
H23B H35 2.5210(5) no .
H25 H26 2.3298(6) no .
H26 H27 2.3413(5) no .
H27 H28 2.3210(4) no .
H28 H29 2.3374(6) no .
H29 H31 3.4210(7) no .
H29 H35 3.3362(9) no .
H31 H32 2.2919(4) no .
H32 H33 2.3220(4) no .
H33 H34 2.3960(4) no .
H34 H35 2.3624(4) no .
F1 H4 3.443(13) no 3_556
F1 H5 3.457(13) no 3_556
F1 H11 2.655(13) no 3_656
F1 H14A 2.771(14) no 3_656
F1 H16A 2.885(14) no 3_656
F1 H23A 3.405(13) no 3_556
F1 H25 3.074(13) no 3_656
F1 H26 3.051(13) no 3_656
F2 H4 2.800(10) no 3_556
F2 H5 2.653(11) no 3_556
F2 H7 2.937(12) no 3_556
F2 H14A 3.019(11) no 3_656
F2 H27 3.587(10) no 2_467
F2 H28 2.938(11) no 2_467
F2 H32 2.838(10) no .
F2 H34 3.082(11) no 2_567
F3 H1 3.010(11) no .
F3 H2 2.512(11) no .
F3 H5 2.888(11) no 3_556
F3 H7 2.611(10) no 3_556
F3 H21 2.980(12) no 4_564
F3 H23A 2.588(13) no 3_556
F3 H23C 2.822(11) no 3_556
F4 H1 2.788(10) no .
F4 H10 2.713(11) no 3_656
F4 H11 3.379(10) no 3_656
F4 H15A 2.794(12) no .
F4 H16B 2.571(9) no .
F4 H31 2.874(13) no .
F4 H32 3.403(14) no .
F4 H34 3.146(14) no 2_567
N2 H6A 3.546(5) no 3_546
N2 H6C 3.384(5) no 3_546
C1 H28 3.231(7) no 4_564
C2 H12C 3.567(7) no 3_556
C2 H14A 3.381(6) no 1_455
C2 H15B 2.935(6) no 1_455
C2 H27 3.321(8) no 4_564
C2 H28 3.248(7) no 4_564
C3 H8 3.568(6) no 3_556
C3 H15B 3.310(7) no 1_455
C3 H27 3.579(6) no 4_564
C4 H7 3.434(7) no 3_556
C4 H8 3.176(7) no 3_556
C4 H21 3.582(7) no 4_564
C4 H22 3.479(7) no 4_564
C5 H8 3.233(7) no 3_556
C6 H15B 3.181(7) no 1_455
C6 H19 3.333(7) no 4_464
C6 H27 3.552(7) no 4_564
C7 H2 3.333(8) no 3_546
C7 H6A 3.551(8) no 3_546
C7 H6C 3.551(8) no 3_546
C7 H28 3.399(8) no 4_564
C8 H2 3.546(8) no 3_546
C8 H28 3.589(8) no 4_564
C8 H32 3.561(8) no 3_546
C9 H15B 3.111(7) no 3_646
C10 H6C 3.387(8) no 3_546
C10 H15A 3.171(8) no 3_646
C10 H15B 2.891(7) no 3_646
C10 H16B 3.494(7) no 3_646
C10 H34 3.548(8) no 4_564
C11 H6C 3.238(7) no 3_546
C12 H15B 3.249(9) no 3_646
C12 H16A 3.385(10) no 3_646
C12 H23B 3.416(9) no 3_546
C12 H33 3.550(10) no 4_564
C13 H6A 3.052(6) no 3_546
C13 H13A 3.468(7) no 4_565
C13 H14B 3.174(7) no 4_565
C14 H2 3.554(8) no 3_546
C14 H6A 2.928(7) no 3_546
C14 H14B 3.082(8) no 4_565
C15 H2 3.281(10) no 3_546
C15 H6A 2.904(9) no 3_546
C15 H6B 3.187(9) no 4_465
C15 H14B 2.913(10) no 4_565
C15 H21 3.537(9) no 2_457
C16 H6A 3.032(10) no 3_546
C16 H6B 3.514(9) no 3_546
C16 H6C 3.486(10) no 4_465
C16 H14B 2.837(8) no 4_565
C16 H15A 3.219(10) no 4_565
C17 H6A 3.175(8) no 3_546
C17 H6B 3.456(8) no 3_546
C17 H13A 2.978(7) no 4_565
C17 H14B 2.954(8) no 4_565
C17 H15A 3.176(8) no 4_565
C17 H19 3.002(8) no 2_557
C18 H6A 3.170(6) no 3_546
C18 H13A 2.753(6) no 4_565
C18 H14B 3.104(7) no 4_565
C18 H19 3.249(6) no 2_557
C19 H12A 3.598(13) no 3_556
C19 H26 3.123(11) no 1_455
C21 H33 3.237(7) no 2_567
C22 H32 3.247(8) no 2_567
C22 H33 3.126(8) no 2_567
C23 H4 3.477(10) no 4_565
C23 H6B 3.051(9) no 4_565
C23 H12B 3.368(9) no 3_656
C24 H6B 3.272(9) no 4_565
C24 H12C 3.456(8) no 3_656
C24 H20 3.270(8) no 2_557
C24 H23A 3.201(8) no 1_655
C25 H20 3.040(7) no 2_557
C26 H12A 3.452(7) no 3_556
C27 H8 3.154(8) no 3_556
C27 H12A 3.578(8) no 3_556
C28 H8 2.841(11) no 3_556
C28 H12A 3.517(10) no 3_556
C28 H12B 3.091(10) no 4_565
C28 H28 3.373(8) no 2_467
C29 H8 3.348(10) no 3_556
C29 H10 3.393(10) no 4_565
C29 H12A 3.281(10) no 3_556
C29 H12B 2.899(10) no 4_565
C29 H28 3.588(8) no 2_467
C30 H10 3.273(9) no 4_565
C30 H12A 3.160(10) no 3_556
C30 H13B 3.362(10) no 4_565
C31 H12A 3.243(8) no 3_556
C31 H13B 3.019(7) no 4_565
C31 H14A 3.503(7) no 4_565
C31 H14B 3.297(7) no 4_565
C32 H10 3.189(8) no 3_656
C32 H12C 3.068(8) no 3_656
C33 H4 3.085(9) no 1_655
C33 H6C 3.036(9) no 1_655
C33 H10 3.005(9) no 3_656
C33 H12C 3.206(9) no 3_656
C34 H4 3.006(8) no 1_655
C34 H6C 3.498(7) no 1_655
C34 H35 2.812(8) no 4_564
C35 H22 3.580(7) no 4_564
C35 H35 3.020(7) no 4_564
B1 H1 3.459(10) no .
B1 H5 3.253(10) no 3_556
B1 H7 3.410(10) no 3_556
B1 H11 3.412(10) no 3_656
B1 H14A 3.417(10) no 3_656
B1 H21 3.536(12) no 4_564
B1 H23A 3.502(12) no 3_556
B1 H34 3.526(13) no 2_567
H1 F3 3.010(11) no .
H1 F4 2.788(10) no .
H1 B1 3.459(10) no .
H1 H8 3.4930(6) no 3_556
H1 H21 3.2720(6) no 4_564
H2 F3 2.512(11) no .
H2 C7 3.333(8) no 3_556
H2 C8 3.546(8) no 3_556
H2 C14 3.554(8) no 3_556
H2 C15 3.281(10) no 3_556
H2 H7 3.0342(5) no 3_556
H2 H8 3.4066(8) no 3_556
H2 H19 3.0557(6) no 3_556
H2 H21 2.9863(7) no 4_564
H2 H22 3.3298(5) no 4_564
H2 H23A 3.3214(7) no 3_556
H2 H23C 3.3857(8) no 3_556
H4 F1 3.443(13) no 3_546
H4 F2 2.800(10) no 3_546
H4 C23 3.477(10) no 4_564
H4 C33 3.085(9) no 1_455
H4 C34 3.006(8) no 1_455
H4 H12C 3.4911(8) no 3_556
H4 H14A 2.4363(6) no 1_455
H4 H14B 3.2100(7) no 1_455
H4 H15B 2.3868(4) no 1_455
H4 H27 2.9878(7) no 4_564
H4 H28 3.2900(5) no 4_564
H5 F1 3.457(13) no 3_546
H5 F2 2.653(11) no 3_546
H5 F3 2.888(11) no 3_546
H5 B1 3.253(10) no 3_546
H5 H28 3.2522(8) no 4_564
H6A N2 3.546(5) no 3_556
H6A C7 3.551(8) no 3_556
H6A C13 3.052(6) no 3_556
H6A C14 2.928(7) no 3_556
H6A C15 2.904(9) no 3_556
H6A C16 3.032(10) no 3_556
H6A C17 3.175(8) no 3_556
H6A C18 3.170(6) no 3_556
H6A H19 3.3688(7) no 3_556
H6A H19 3.4869(7) no 4_464
H6A H20 3.5648(8) no 3_556
H6A H23C 3.5481(7) no 3_556
H6B C15 3.187(9) no 4_464
H6B C16 3.514(9) no 3_556
H6B C17 3.456(8) no 3_556
H6B C23 3.051(9) no 4_564
H6B C24 3.272(9) no 4_564
H6B H14B 3.2844(7) no 1_455
H6B H15B 3.4843(7) no 1_455
H6B H19 2.6687(5) no 4_464
H6B H20 3.5073(7) no 4_464
H6B H26 3.1941(7) no 4_564
H6B H27 2.7643(6) no 4_564
H6C N2 3.384(5) no 3_556
H6C C7 3.551(8) no 3_556
H6C C10 3.387(8) no 3_556
H6C C11 3.238(7) no 3_556
H6C C16 3.486(10) no 4_464
H6C C33 3.036(9) no 1_455
H6C C34 3.498(7) no 1_455
H6C H11 3.5638(6) no 3_556
H6C H14B 3.2019(6) no 1_455
H6C H15A 2.9515(7) no 1_455
H6C H15B 2.4471(4) no 1_455
H6C H19 3.3602(8) no 4_464
H6C H20 3.0673(6) no 4_464
H7 F2 2.937(12) no 3_546
H7 F3 2.611(10) no 3_546
H7 C4 3.434(7) no 3_546
H7 B1 3.410(10) no 3_546
H7 H2 3.0342(5) no 3_546
H7 H28 3.1624(7) no 4_564
H8 C3 3.568(6) no 3_546
H8 C4 3.176(7) no 3_546
H8 C5 3.233(7) no 3_546
H8 C27 3.154(8) no 3_546
H8 C28 2.841(11) no 3_546
H8 C29 3.348(10) no 3_546
H8 H1 3.4930(6) no 3_546
H8 H2 3.4066(8) no 3_546
H8 H28 3.5239(7) no 4_564
H8 H31 3.3415(7) no 3_546
H8 H32 2.8416(5) no 3_546
H10 F4 2.713(11) no 3_646
H10 C29 3.393(10) no 4_564
H10 C30 3.273(9) no 4_564
H10 C32 3.189(8) no 3_646
H10 C33 3.005(9) no 3_646
H10 H15A 2.7545(5) no 3_646
H10 H15B 2.7543(5) no 3_646
H10 H16A 3.4408(8) no 3_646
H10 H16B 2.6791(5) no 3_646
H10 H33 3.2191(8) no 4_564
H10 H34 3.0046(5) no 4_564
H11 F1 2.655(13) no 3_646
H11 F4 3.379(10) no 3_646
H11 B1 3.412(10) no 3_646
H11 H6C 3.5638(6) no 3_546
H11 H15A 3.5158(7) no 3_646
H12A C19 3.598(13) no 3_546
H12A C26 3.452(7) no 3_546
H12A C27 3.578(8) no 3_546
H12A C28 3.517(10) no 3_546
H12A C29 3.281(10) no 3_546
H12A C30 3.160(10) no 3_546
H12A C31 3.243(8) no 3_546
H12A H23B 2.7062(6) no 3_546
H12A H34 3.5517(9) no 3_546
H12B C23 3.368(9) no 3_646
H12B C28 3.091(10) no 4_564
H12B C29 2.899(10) no 4_564
H12B H16A 3.5595(5) no 3_646
H12B H27 3.3716(6) no 3_646
H12B H32 2.9932(7) no 4_564
H12B H33 2.6709(6) no 4_564
H12C C2 3.567(7) no 3_546
H12C C24 3.456(8) no 3_646
H12C C32 3.068(8) no 3_646
H12C C33 3.206(9) no 3_646
H12C H4 3.4911(8) no 3_546
H12C H15B 2.5466(6) no 3_646
H12C H16A 2.4871(5) no 3_646
H12C H16B 3.1665(8) no 3_646
H12C H23B 3.3199(6) no 3_546
H12C H26 3.3893(7) no 3_646
H13A C13 3.468(7) no 4_564
H13A C17 2.978(7) no 4_564
H13A C18 2.753(6) no 4_564
H13A H21 3.0753(7) no 4_564
H13A H22 2.6770(5) no 4_564
H13A H29 3.3072(5) no 4_564
H13A H35 3.1604(5) no 4_564
H13B C30 3.362(10) no 4_564
H13B C31 3.019(7) no 4_564
H13B H29 3.0619(6) no 4_564
H13B H34 3.2898(5) no 4_564
H13B H35 2.6537(6) no 4_564
H14A F1 2.771(14) no 3_646
H14A F2 3.019(11) no 3_646
H14A C2 3.381(6) no 1_655
H14A C31 3.503(7) no 4_564
H14A B1 3.417(10) no 3_646
H14A H4 2.4363(6) no 1_655
H14A H27 3.5939(7) no 4_664
H14A H34 3.1424(6) no 4_564
H14A H35 2.8049(6) no 4_564
H14B C13 3.174(7) no 4_564
H14B C14 3.082(8) no 4_564
H14B C15 2.913(10) no 4_564
H14B C16 2.837(8) no 4_564
H14B C17 2.954(8) no 4_564
H14B C18 3.104(7) no 4_564
H14B C31 3.297(7) no 4_564
H14B H4 3.2100(7) no 1_655
H14B H6B 3.2844(7) no 1_655
H14B H6C 3.2019(6) no 1_655
H14B H19 3.4082(6) no 4_564
H14B H20 3.2877(7) no 4_564
H14B H21 3.4715(6) no 4_564
H14B H35 2.3739(4) no 4_564
H15A F4 2.794(12) no .
H15A C10 3.171(8) no 3_656
H15A C16 3.219(10) no 4_564
H15A C17 3.176(8) no 4_564
H15A H6C 2.9515(7) no 1_655
H15A H10 2.7545(5) no 3_656
H15A H11 3.5158(7) no 3_656
H15A H20 3.1193(6) no 4_564
H15A H21 3.0712(5) no 4_564
H15B C2 2.935(6) no 1_655
H15B C3 3.310(7) no 1_655
H15B C6 3.181(7) no 1_655
H15B C9 3.111(7) no 3_656
H15B C10 2.891(7) no 3_656
H15B C12 3.249(9) no 3_656
H15B H4 2.3868(4) no 1_655
H15B H6B 3.4843(7) no 1_655
H15B H6C 2.4471(4) no 1_655
H15B H10 2.7543(5) no 3_656
H15B H12C 2.5466(6) no 3_656
H16A F1 2.885(14) no 3_646
H16A C12 3.385(10) no 3_656
H16A H10 3.4408(8) no 3_656
H16A H12B 3.5595(5) no 3_656
H16A H12C 2.4871(5) no 3_656
H16B F4 2.571(9) no .
H16B C10 3.494(7) no 3_656
H16B H10 2.6791(5) no 3_656
H16B H12C 3.1665(8) no 3_656
H19 C6 3.333(7) no 4_465
H19 C17 3.002(8) no 2_457
H19 C18 3.249(6) no 2_457
H19 H2 3.0557(6) no 3_546
H19 H6A 3.3688(7) no 3_546
H19 H6A 3.4869(7) no 4_465
H19 H6B 2.6687(5) no 4_465
H19 H6C 3.3602(8) no 4_465
H19 H14B 3.4082(6) no 4_565
H19 H21 2.6418(5) no 2_457
H19 H22 3.0851(7) no 2_457
H19 H26 3.3892(6) no 1_455
H20 C24 3.270(8) no 2_457
H20 C25 3.040(7) no 2_457
H20 H6A 3.5648(8) no 3_546
H20 H6B 3.5073(7) no 4_465
H20 H6C 3.0673(6) no 4_465
H20 H14B 3.2877(7) no 4_565
H20 H15A 3.1193(6) no 4_565
H20 H22 3.3372(5) no 2_457
H20 H25 2.7051(6) no 2_457
H20 H26 3.1555(6) no 2_457
H21 F3 2.980(12) no 4_565
H21 C4 3.582(7) no 4_565
H21 C15 3.537(9) no 2_557
H21 B1 3.536(12) no 4_565
H21 H1 3.2720(6) no 4_565
H21 H2 2.9863(7) no 4_565
H21 H13A 3.0753(7) no 4_565
H21 H14B 3.4715(6) no 4_565
H21 H15A 3.0712(5) no 4_565
H21 H19 2.6418(5) no 2_557
H21 H23A 3.2030(6) no 2_557
H21 H26 3.2406(8) no 2_457
H22 C4 3.479(7) no 4_565
H22 C35 3.580(7) no 4_565
H22 H2 3.3298(5) no 4_565
H22 H13A 2.6770(5) no 4_565
H22 H19 3.0851(7) no 2_557
H22 H20 3.3372(5) no 2_557
H23A F1 3.405(13) no 3_546
H23A F3 2.588(13) no 3_546
H23A C24 3.201(8) no 1_455
H23A B1 3.502(12) no 3_546
H23A H2 3.3214(7) no 3_546
H23A H21 3.2030(6) no 2_457
H23A H26 2.3190(6) no 1_455
H23A H27 3.4520(6) no 1_455
H23B C12 3.416(9) no 3_556
H23B H12A 2.7062(6) no 3_556
H23B H12C 3.3199(6) no 3_556
H23B H26 3.1130(8) no 1_455
H23B H27 3.3116(6) no 1_455
H23C F3 2.822(11) no 3_546
H23C H2 3.3857(8) no 3_546
H23C H6A 3.5481(7) no 3_546
H25 F1 3.074(13) no 3_646
H25 H20 2.7051(6) no 2_557
H26 F1 3.051(13) no 3_646
H26 C19 3.123(11) no 1_655
H26 H6B 3.1941(7) no 4_565
H26 H12C 3.3893(7) no 3_656
H26 H19 3.3892(6) no 1_655
H26 H20 3.1555(6) no 2_557
H26 H21 3.2406(8) no 2_557
H26 H23A 2.3190(6) no 1_655
H26 H23B 3.1130(8) no 1_655
H27 F2 3.587(10) no 2_567
H27 C2 3.321(8) no 4_565
H27 C3 3.579(6) no 4_565
H27 C6 3.552(7) no 4_565
H27 H4 2.9878(7) no 4_565
H27 H6B 2.7643(6) no 4_565
H27 H12B 3.3716(6) no 3_656
H27 H14A 3.5939(7) no 4_665
H27 H23A 3.4520(6) no 1_655
H27 H23B 3.3116(6) no 1_655
H27 H35 3.5873(10) no 1_655
H28 F2 2.938(11) no 2_567
H28 C1 3.231(7) no 4_565
H28 C2 3.248(7) no 4_565
H28 C7 3.399(8) no 4_565
H28 C8 3.589(8) no 4_565
H28 C28 3.373(8) no 2_567
H28 C29 3.588(8) no 2_567
H28 H4 3.2900(5) no 4_565
H28 H5 3.2522(8) no 4_565
H28 H7 3.1624(7) no 4_565
H28 H8 3.5239(7) no 4_565
H28 H32 2.6625(5) no 2_567
H28 H33 3.0857(5) no 2_567
H29 H13A 3.3072(5) no 4_565
H29 H13B 3.0619(6) no 4_565
H29 H33 3.2910(5) no 2_567
H31 F4 2.874(13) no .
H31 H8 3.3415(7) no 3_556
H31 H33 3.5158(7) no 2_567
H32 F2 2.838(10) no .
H32 F4 3.403(14) no .
H32 C8 3.561(8) no 3_556
H32 C22 3.247(8) no 2_467
H32 H8 2.8416(5) no 3_556
H32 H12B 2.9932(7) no 4_565
H32 H28 2.6625(5) no 2_467
H32 H34 3.2509(8) no 2_567
H33 C12 3.550(10) no 4_565
H33 C21 3.237(7) no 2_467
H33 C22 3.126(8) no 2_467
H33 H10 3.2191(8) no 4_565
H33 H12B 2.6709(6) no 4_565
H33 H28 3.0857(5) no 2_467
H33 H29 3.2910(5) no 2_467
H33 H31 3.5158(7) no 2_467
H34 F2 3.082(11) no 2_467
H34 F4 3.146(14) no 2_467
H34 C10 3.548(8) no 4_565
H34 B1 3.526(13) no 2_467
H34 H10 3.0046(5) no 4_565
H34 H12A 3.5517(9) no 3_556
H34 H13B 3.2898(5) no 4_565
H34 H14A 3.1424(6) no 4_565
H34 H32 3.2509(8) no 2_467
H35 C34 2.812(8) no 4_565
H35 C35 3.020(7) no 4_565
H35 H13A 3.1604(5) no 4_565
H35 H13B 2.6537(6) no 4_565
H35 H14A 2.8049(6) no 4_565
H35 H14B 2.3739(4) no 4_565
H35 H27 3.5873(10) no 1_455

loop_
_geom_torsion_atom_site_label_1
_geom_torsion_atom_site_label_2
_geom_torsion_atom_site_label_3
_geom_torsion_atom_site_label_4
_geom_torsion
_geom_torsion_publ_flag
P1 Cu1 O1 C32 -11.4(4) no
P1 Cu1 O1 C35 177.4(2) no
O1 Cu1 P1 C13 -145.59(15) no
O1 Cu1 P1 C20 -25.73(15) no
O1 Cu1 P1 C26 93.16(16) no
P1 Cu1 N1 C1 -91.6(4) no
P1 Cu1 N1 C5 92.6(4) no
N1 Cu1 P1 C13 105.88(18) no
N1 Cu1 P1 C20 -134.26(18) no
N1 Cu1 P1 C26 -15.4(2) no
P1 Cu1 N2 C7 100.2(4) no
P1 Cu1 N2 C11 -85.8(4) no
N2 Cu1 P1 C13 -34.8(2) no
N2 Cu1 P1 C20 85.1(2) no
N2 Cu1 P1 C26 -156.0(2) no
O1 Cu1 N1 C1 149.5(4) no
O1 Cu1 N1 C5 -26.3(4) no
N1 Cu1 O1 C32 113.2(4) no
N1 Cu1 O1 C35 -58.0(3) no
O1 Cu1 N2 C7 -139.4(4) no
O1 Cu1 N2 C11 34.7(4) no
N2 Cu1 O1 C32 -141.5(4) no
N2 Cu1 O1 C35 47.3(3) no
N1 Cu1 N2 C7 -45.1(4) no
N1 Cu1 N2 C11 128.9(4) no
N2 Cu1 N1 C1 55.9(4) no
N2 Cu1 N1 C5 -119.9(4) no
Cu1 P1 C13 C14 -52.8(5) no
Cu1 P1 C13 C18 125.5(4) no
Cu1 P1 C20 C21 147.7(3) no
Cu1 P1 C20 C25 -32.2(5) no
Cu1 P1 C26 C27 -52.0(5) no
Cu1 P1 C26 C31 128.9(4) no
C13 P1 C20 C21 -86.7(5) no
C13 P1 C20 C25 93.4(4) no
C20 P1 C13 C14 -179.4(4) no
C20 P1 C13 C18 -1.0(5) no
C13 P1 C26 C27 -178.2(4) no
C13 P1 C26 C31 2.7(6) no
C26 P1 C13 C14 73.8(5) no
C26 P1 C13 C18 -107.8(5) no
C20 P1 C26 C27 74.1(5) no
C20 P1 C26 C31 -104.9(5) no
C26 P1 C20 C21 22.0(5) no
C26 P1 C20 C25 -157.9(4) no
Cu1 O1 C32 C33 -164.7(3) no
Cu1 O1 C35 C34 -171.1(3) no
C32 O1 C35 C34 16.0(6) no
C35 O1 C32 C33 7.5(7) no
Cu1 N1 C1 C2 -176.7(4) no
Cu1 N1 C5 C4 176.7(4) no
C1 N1 C5 C4 0.6(9) no
C5 N1 C1 C2 -0.6(9) no
Cu1 N2 C7 C8 173.6(4) no
Cu1 N2 C11 C10 -172.2(4) no
C7 N2 C11 C10 2.3(10) no
C11 N2 C7 C8 -0.8(10) no
N1 C1 C2 C3 0.3(11) no
C1 C2 C3 C4 0.1(9) no
C1 C2 C3 C6 179.7(6) no
C2 C3 C4 C5 -0.0(9) no
C6 C3 C4 C5 -179.7(5) no
C3 C4 C5 N1 -0.3(11) no
N2 C7 C8 C9 -1.4(12) no
C7 C8 C9 C10 2.2(11) no
C7 C8 C9 C12 179.2(6) no
C8 C9 C10 C11 -0.8(10) no
C12 C9 C10 C11 -177.8(6) no
C9 C10 C11 N2 -1.5(11) no
P1 C13 C14 C15 177.6(4) no
P1 C13 C14 C19 -2.8(9) no
P1 C13 C18 C17 -177.9(4) no
C14 C13 C18 C17 0.5(9) no
C18 C13 C14 C15 -0.8(10) no
C18 C13 C14 C19 178.8(6) no
C13 C14 C15 C16 1.1(12) no
C19 C14 C15 C16 -178.5(8) no
C14 C15 C16 C17 -1.1(14) no
C15 C16 C17 C18 0.8(12) no
C16 C17 C18 C13 -0.4(10) no
P1 C20 C21 C22 -178.2(4) no
P1 C20 C25 C24 178.4(4) no
C21 C20 C25 C24 -1.6(9) no
C25 C20 C21 C22 1.7(9) no
C20 C21 C22 C23 -2.2(11) no
C21 C22 C23 C24 2.5(12) no
C22 C23 C24 C25 -2.4(12) no
C23 C24 C25 C20 1.9(11) no
P1 C26 C27 C28 -178.9(5) no
P1 C26 C31 C30 179.4(5) no
C27 C26 C31 C30 0.4(11) no
C31 C26 C27 C28 0.2(11) no
C26 C27 C28 C29 -1.5(14) no
C27 C28 C29 C30 2.1(15) no
C28 C29 C30 C31 -1.5(15) no
C29 C30 C31 C26 0.3(13) no
O1 C32 C33 C34 -28.9(7) no
C32 C33 C34 C35 37.2(7) no
C33 C34 C35 O1 -33.2(7) no
